data_2312951
loop_
_publ_author_name
'Hushcha, Valeryia'
'Rybarczyk-Pirek, Agnieszka J'
'Ch&#x119;ci&#x144;ska, Lilianna'

_publ_section_title
;
 Multicomponent crystals of nitroimidazole drugs with trithiocyanuric
 acid: two competing drug-coformer supramolecular motifs.
;
_journal_coeditor_code VP3056
_journal_issue 9
_journal_name_full 'Acta crystallographica. Section C, Structural chemistry'
_journal_page_first 562
_journal_page_last 575
_journal_paper_doi 10.1107/S2053229626008156
_journal_volume 82
_journal_year 2026
_chemical_formula_iupac 'C7 H10 Cl N3 O3, C3 H3 N3 S3, C H4 O'
_chemical_formula_moiety 'C7 H10 Cl N3 O3, C3 H3 N3 S3, C H4 O'
_chemical_formula_sum 'C11 H17 Cl N6 O4 S3'
_chemical_formula_weight 428.93
_chemical_name_common
;
Trithiocyanuric acid--ornidazole--methanol (1/1/1)
;
_chemical_name_systematic
;
1,3,5-Triazine-2,4,6-trithiol;
1-chloro-3-(2-methyl-5-nitro-1H-imidazol-1-yl)propan-2-ol;
methanol
;
_space_group_crystal_system monoclinic
_space_group_IT_number 14
_space_group_name_Hall '-P 2ybc'
_space_group_name_H-M_alt 'P 1 21/c 1'
_atom_sites_solution_hydrogens mixed
_atom_sites_solution_primary direct
_audit_creation_method SHELXL-2025/1
_cell_angle_alpha 90
_cell_angle_beta 92.6950(10)
_cell_angle_gamma 90
_cell_formula_units_Z 4
_cell_length_a 19.9410(2)
_cell_length_b 12.68140(10)
_cell_length_c 7.51150(10)
_cell_measurement_reflns_used 12787
_cell_measurement_temperature 297(2)
_cell_measurement_theta_max 76.5900
_cell_measurement_theta_min 4.1090
_cell_volume 1897.41(4)
_computing_cell_refinement
;
CrysAlis PRO (Rigaku OD, 2024)
;
_computing_data_collection
;
CrysAlis PRO (Rigaku OD, 2024)
;
_computing_data_reduction
;
CrysAlis PRO (Rigaku OD, 2024)
;
_computing_molecular_graphics
;
Mercury (Macrae <i>et al.</i>,  2020) and PLATON (Spek, 2020)
;
_computing_publication_material
;
publCIF (Westrip, 2010)
;
_computing_structure_refinement
;
SHELXL2019 (Sheldrick, 2015b)
;
_computing_structure_solution
;
SHELXT (Sheldrick, 2015a)
;
_diffrn_ambient_temperature 297(2)
_diffrn_detector 'Hybrid Pixel Array Detector'
_diffrn_detector_area_resol_mean 10.0000
_diffrn_measured_fraction_theta_full 0.998
_diffrn_measured_fraction_theta_max 0.929
_diffrn_measurement_device 'four-circle diffractometer'
_diffrn_measurement_device_type 'Rigaku XtaLAB Synergy Dualflex diffractometer with a HyPix detector'
_diffrn_measurement_method '\w scans'
_diffrn_radiation_monochromator mirror
_diffrn_radiation_probe x-ray
_diffrn_radiation_type CuK\a
_diffrn_radiation_wavelength 1.54184
_diffrn_reflns_av_R_equivalents 0.0243
_diffrn_reflns_av_unetI/netI 0.0182
_diffrn_reflns_limit_h_max 24
_diffrn_reflns_limit_h_min -24
_diffrn_reflns_limit_k_max 15
_diffrn_reflns_limit_k_min -10
_diffrn_reflns_limit_l_max 9
_diffrn_reflns_limit_l_min -8
_diffrn_reflns_number 18408
_diffrn_reflns_theta_full 67.684
_diffrn_reflns_theta_max 77.140
_diffrn_reflns_theta_min 4.133
_diffrn_source 'micro-focus sealed X-ray tube'
_exptl_absorpt_coefficient_mu 5.145
_exptl_absorpt_correction_T_max 1.000
_exptl_absorpt_correction_T_min 0.158
_exptl_absorpt_correction_type gaussian
_exptl_absorpt_process_details
;
(CrysAlis PRO; Rigaku OD, 2024)
;
_exptl_crystal_colour yellow
_exptl_crystal_density_diffrn 1.502
_exptl_crystal_description needle
_exptl_crystal_F_000 888
_exptl_crystal_size_max 0.340
_exptl_crystal_size_mid 0.030
_exptl_crystal_size_min 0.020
_refine_diff_density_max 0.314
_refine_diff_density_min -0.283
_refine_ls_extinction_method none
_refine_ls_goodness_of_fit_ref 1.062
_refine_ls_hydrogen_treatment mixed
_refine_ls_matrix_type full
_refine_ls_number_parameters 248
_refine_ls_number_reflns 3732
_refine_ls_number_restraints 0
_refine_ls_restrained_S_all 1.062
_refine_ls_R_factor_all 0.0323
_refine_ls_R_factor_gt 0.0297
_refine_ls_shift/su_max 0.001
_refine_ls_shift/su_mean 0.000
_refine_ls_structure_factor_coef Fsqd
_refine_ls_weighting_details 'w=1/[\s^2^(Fo^2^)+(0.0417P)^2^+0.6986P] where P=(Fo^2^+2Fc^2^)/3'
_refine_ls_weighting_scheme calc
_refine_ls_wR_factor_gt 0.0816
_refine_ls_wR_factor_ref 0.0832
_reflns_number_gt 3396
_reflns_number_total 3732
_reflns_threshold_expression 'I > 2\s(I)'
_cod_data_source_file vp3056sup1.cif
_cod_data_source_block ONZ-TTCA-MeOH
_cod_original_sg_symbol_H-M 'P 21/c'
_cod_database_code 2312951
_shelx_space_group_comment
;
The symmetry employed for this shelxl refinement is uniquely defined
by the following loop, which should always be used as a source of
symmetry information in preference to the above space-group names.
They are only intended as comments.
;
_shelx_estimated_absorpt_t_min 0.274
_shelx_estimated_absorpt_t_max 0.904

loop_
_space_group_symop_operation_xyz
'x, y, z'
'-x, y+1/2, -z+1/2'
'-x, -y, -z'
'x, -y-1/2, z-1/2'

loop_
_atom_site_type_symbol
_atom_site_label
_atom_site_fract_x
_atom_site_fract_y
_atom_site_fract_z
_atom_site_U_iso_or_equiv
_atom_site_adp_type
_atom_site_calc_flag
_atom_site_occupancy
_atom_site_disorder_assembly
_atom_site_disorder_group
Cl Cl1 0.07172(3) 0.62244(5) -0.09938(7) 0.06680(17) Uani d 1 . .
O O1 0.12233(9) 0.32918(18) 0.7507(2) 0.0887(6) Uani d 1 . .
O O2 0.05639(8) 0.3918(2) 0.5403(3) 0.1023(7) Uani d 1 . .
O O3 0.15716(7) 0.63247(11) 0.2463(2) 0.0504(3) Uani d 1 . .
N N1 0.27110(7) 0.37173(12) 0.3986(2) 0.0438(3) Uani d 1 . .
N N2 0.16599(7) 0.41570(12) 0.32123(19) 0.0401(3) Uani d 1 . .
N N3 0.11192(9) 0.36508(16) 0.6007(3) 0.0624(5) Uani d 1 . .
C C1 0.23293(9) 0.35063(14) 0.5381(3) 0.0448(4) Uani d 1 . .
H H1 0.248364 0.322389 0.646739 0.054 Uiso calc 1 . .
C C2 0.16807(9) 0.37749(14) 0.4938(2) 0.0424(4) Uani d 1 . .
C C3 0.23012(8) 0.41129(14) 0.2701(2) 0.0414(4) Uani d 1 . .
C C4 0.25235(11) 0.4452(2) 0.0934(3) 0.0609(5) Uani d 1 . .
H H4A 0.299109 0.429170 0.084461 0.091 Uiso calc 1 . .
H H4B 0.245622 0.519844 0.080103 0.091 Uiso calc 1 . .
H H4C 0.226695 0.408717 0.001322 0.091 Uiso calc 1 . .
C C5 0.10954(8) 0.45856(15) 0.2119(2) 0.0434(4) Uani d 1 . .
H H5A 0.069385 0.418272 0.233477 0.052 Uiso calc 1 . .
H H5B 0.118852 0.451103 0.086922 0.052 Uiso calc 1 . .
C C6 0.09695(8) 0.57433(14) 0.2526(2) 0.0433(4) Uani d 1 . .
H H6 0.080791 0.579414 0.373474 0.052 Uiso calc 1 . .
C C7 0.04430(10) 0.62107(17) 0.1249(3) 0.0535(5) Uani d 1 . .
H H7A 0.034476 0.692566 0.161395 0.064 Uiso calc 1 . .
H H7B 0.003305 0.580172 0.129168 0.064 Uiso calc 1 . .
S S10 0.60178(2) 0.36607(3) 0.07816(7) 0.04520(13) Uani d 1 . .
S S11 0.40681(2) 0.56954(3) 0.38312(6) 0.04106(12) Uani d 1 . .
S S12 0.39805(2) 0.15501(3) 0.32214(6) 0.03992(12) Uani d 1 . .
N N10 0.49824(6) 0.27409(10) 0.22067(18) 0.0333(3) Uani d 1 . .
N N11 0.49896(7) 0.45484(10) 0.22963(18) 0.0337(3) Uani d 1 . .
N N12 0.40896(7) 0.36317(9) 0.33155(18) 0.0321(3) Uani d 1 . .
C C10 0.53109(8) 0.36532(11) 0.1798(2) 0.0317(3) Uani d 1 . .
C C11 0.43980(8) 0.45865(11) 0.31263(19) 0.0307(3) Uani d 1 . .
C C12 0.43653(7) 0.26895(11) 0.28952(19) 0.0301(3) Uani d 1 . .
O O10M 0.18914(10) 0.68302(19) 0.5743(3) 0.0888(6) Uani d 1 . .
C C10M 0.25048(16) 0.6580(3) 0.6599(4) 0.0994(10) Uani d 1 . .
H H10A 0.282099 0.713517 0.640834 0.149 Uiso calc 1 . .
H H10B 0.266995 0.593204 0.612592 0.149 Uiso calc 1 . .
H H10C 0.244680 0.650132 0.785358 0.149 Uiso calc 1 . .
H H3 0.1668(14) 0.649(2) 0.346(4) 0.072(8) Uiso d 1 . .
H H10T 0.5171(10) 0.2176(16) 0.197(3) 0.042(5) Uiso d 1 . .
H H11T 0.5183(11) 0.5116(17) 0.215(3) 0.048(6) Uiso d 1 . .
H H12T 0.3686(12) 0.3628(16) 0.370(3) 0.054(6) Uiso d 1 . .
H H10M 0.1779(18) 0.741(3) 0.611(5) 0.121(13) Uiso d 1 . .

loop_
_atom_site_aniso_label
_atom_site_aniso_U_11
_atom_site_aniso_U_22
_atom_site_aniso_U_33
_atom_site_aniso_U_12
_atom_site_aniso_U_13
_atom_site_aniso_U_23
Cl1 0.0633(3) 0.0805(4) 0.0552(3) -0.0120(3) -0.0117(2) 0.0186(2)
O1 0.0707(11) 0.1272(16) 0.0705(11) 0.0188(11) 0.0270(9) 0.0475(11)
O2 0.0390(9) 0.178(2) 0.0912(13) 0.0207(11) 0.0213(8) 0.0510(14)
O3 0.0458(7) 0.0565(8) 0.0482(8) -0.0073(6) -0.0057(6) -0.0040(6)
N1 0.0329(7) 0.0467(8) 0.0523(9) 0.0061(6) 0.0063(6) 0.0036(6)
N2 0.0302(7) 0.0484(8) 0.0420(8) 0.0021(6) 0.0032(6) 0.0034(6)
N3 0.0439(10) 0.0827(13) 0.0621(11) 0.0082(8) 0.0176(8) 0.0222(9)
C1 0.0390(9) 0.0478(10) 0.0477(10) 0.0060(7) 0.0033(7) 0.0081(8)
C2 0.0348(9) 0.0477(9) 0.0452(9) 0.0019(7) 0.0076(7) 0.0064(7)
C3 0.0347(8) 0.0444(9) 0.0458(9) 0.0033(7) 0.0082(7) -0.0008(7)
C4 0.0514(12) 0.0819(15) 0.0507(11) 0.0099(10) 0.0175(9) 0.0067(10)
C5 0.0323(8) 0.0518(10) 0.0457(9) 0.0002(7) -0.0029(7) 0.0017(8)
C6 0.0356(9) 0.0522(10) 0.0422(9) 0.0021(7) 0.0034(7) -0.0004(7)
C7 0.0413(10) 0.0567(11) 0.0621(12) 0.0053(8) -0.0015(9) 0.0037(9)
S10 0.0354(2) 0.0421(2) 0.0596(3) 0.00002(16) 0.01781(19) 0.00177(18)
S11 0.0434(2) 0.0299(2) 0.0509(2) 0.00295(15) 0.01294(18) -0.00391(16)
S12 0.0350(2) 0.02862(19) 0.0569(3) -0.00255(14) 0.01001(17) 0.00230(16)
N10 0.0301(6) 0.0261(6) 0.0441(7) 0.0034(5) 0.0065(5) 0.0020(5)
N11 0.0327(7) 0.0265(6) 0.0425(7) -0.0021(5) 0.0069(5) 0.0010(5)
N12 0.0277(7) 0.0298(6) 0.0393(7) 0.0016(5) 0.0071(5) 0.0009(5)
C10 0.0307(8) 0.0312(7) 0.0331(7) 0.0010(5) 0.0002(6) 0.0025(5)
C11 0.0318(7) 0.0296(7) 0.0306(7) 0.0013(6) 0.0016(6) 0.0024(5)
C12 0.0287(7) 0.0301(7) 0.0315(7) 0.0023(5) 0.0008(6) 0.0029(6)
O10M 0.0809(12) 0.1123(15) 0.0704(11) 0.0369(11) -0.0276(9) -0.0355(11)
C10M 0.082(2) 0.127(3) 0.086(2) 0.0412(18) -0.0231(16) -0.0152(18)

loop_
_atom_type_symbol
_atom_type_description
_atom_type_scat_dispersion_real
_atom_type_scat_dispersion_imag
_atom_type_scat_source
C C 0.0181 0.0091 'International Tables Vol C Tables 4.2.6.8 and 6.1.1.4'
H H 0.0000 0.0000 'International Tables Vol C Tables 4.2.6.8 and 6.1.1.4'
N N 0.0311 0.0180 'International Tables Vol C Tables 4.2.6.8 and 6.1.1.4'
O O 0.0492 0.0322 'International Tables Vol C Tables 4.2.6.8 and 6.1.1.4'
S S 0.3331 0.5567 'International Tables Vol C Tables 4.2.6.8 and 6.1.1.4'
Cl Cl 0.3639 0.7018 'International Tables Vol C Tables 4.2.6.8 and 6.1.1.4'

loop_
_geom_angle_atom_site_label_1
_geom_angle_atom_site_label_2
_geom_angle_atom_site_label_3
_geom_angle_site_symmetry_1
_geom_angle_site_symmetry_3
_geom_angle
_geom_angle_publ_flag
C6 O3 H3 . . 106(2) ?
C3 N1 C1 . . 106.72(14) ?
C3 N2 C2 . . 105.33(14) ?
C3 N2 C5 . . 124.54(15) ?
C2 N2 C5 . . 130.05(14) ?
O1 N3 O2 . . 123.72(18) ?
O1 N3 C2 . . 117.30(17) ?
O2 N3 C2 . . 118.98(17) ?
N1 C1 C2 . . 108.90(16) ?
N1 C1 H1 . . 125.6 ?
C2 C1 H1 . . 125.6 ?
C1 C2 N2 . . 107.62(15) ?
C1 C2 N3 . . 126.85(17) ?
N2 C2 N3 . . 125.48(16) ?
N1 C3 N2 . . 111.43(15) ?
N1 C3 C4 . . 123.95(16) ?
N2 C3 C4 . . 124.62(17) ?
C3 C4 H4A . . 109.5 ?
C3 C4 H4B . . 109.5 ?
H4A C4 H4B . . 109.5 ?
C3 C4 H4C . . 109.5 ?
H4A C4 H4C . . 109.5 ?
H4B C4 H4C . . 109.5 ?
N2 C5 C6 . . 111.99(14) ?
N2 C5 H5A . . 109.2 ?
C6 C5 H5A . . 109.2 ?
N2 C5 H5B . . 109.2 ?
C6 C5 H5B . . 109.2 ?
H5A C5 H5B . . 107.9 ?
O3 C6 C7 . . 109.93(15) ?
O3 C6 C5 . . 110.39(14) ?
C7 C6 C5 . . 111.55(15) ?
O3 C6 H6 . . 108.3 ?
C7 C6 H6 . . 108.3 ?
C5 C6 H6 . . 108.3 ?
C6 C7 Cl1 . . 111.51(13) ?
C6 C7 H7A . . 109.3 ?
Cl1 C7 H7A . . 109.3 ?
C6 C7 H7B . . 109.3 ?
Cl1 C7 H7B . . 109.3 ?
H7A C7 H7B . . 108.0 ?
C12 N10 C10 . . 125.19(13) ?
C12 N10 H10T . . 117.8(13) ?
C10 N10 H10T . . 116.9(13) ?
C11 N11 C10 . . 125.69(13) ?
C11 N11 H11T . . 116.8(14) ?
C10 N11 H11T . . 117.4(14) ?
C12 N12 C11 . . 124.42(13) ?
C12 N12 H12T . . 117.6(14) ?
C11 N12 H12T . . 117.9(14) ?
N11 C10 N10 . . 113.91(13) ?
N11 C10 S10 . . 123.34(11) ?
N10 C10 S10 . . 122.75(11) ?
N11 C11 N12 . . 114.81(13) ?
N11 C11 S11 . . 122.99(11) ?
N12 C11 S11 . . 122.19(11) ?
N12 C12 N10 . . 115.46(13) ?
N12 C12 S12 . . 122.44(11) ?
N10 C12 S12 . . 122.09(11) ?
C10M O10M H10M . . 107(3) ?
O10M C10M H10A . . 109.5 ?
O10M C10M H10B . . 109.5 ?
H10A C10M H10B . . 109.5 ?
O10M C10M H10C . . 109.5 ?
H10A C10M H10C . . 109.5 ?
H10B C10M H10C . . 109.5 ?

loop_
_geom_bond_atom_site_label_1
_geom_bond_atom_site_label_2
_geom_bond_site_symmetry_2
_geom_bond_distance
_geom_bond_publ_flag
Cl1 C7 . 1.795(2) ?
O1 N3 . 1.224(2) ?
O2 N3 . 1.225(2) ?
O3 C6 . 1.412(2) ?
O3 H3 . 0.79(3) ?
N1 C3 . 1.333(2) ?
N1 C1 . 1.351(2) ?
N2 C3 . 1.354(2) ?
N2 C2 . 1.383(2) ?
N2 C5 . 1.466(2) ?
N3 C2 . 1.417(2) ?
C1 C2 . 1.363(2) ?
C1 H1 . 0.9300 ?
C3 C4 . 1.483(3) ?
C4 H4A . 0.9600 ?
C4 H4B . 0.9600 ?
C4 H4C . 0.9600 ?
C5 C6 . 1.523(3) ?
C5 H5A . 0.9700 ?
C5 H5B . 0.9700 ?
C6 C7 . 1.510(3) ?
C6 H6 . 0.9800 ?
C7 H7A . 0.9700 ?
C7 H7B . 0.9700 ?
S10 C10 . 1.6346(16) ?
S11 C11 . 1.6503(15) ?
S12 C12 . 1.6597(15) ?
N10 C12 . 1.359(2) ?
N10 C10 . 1.3713(19) ?
N10 H10T . 0.83(2) ?
N11 C11 . 1.361(2) ?
N11 C10 . 1.3644(19) ?
N11 H11T . 0.83(2) ?
N12 C12 . 1.3585(19) ?
N12 C11 . 1.3685(19) ?
N12 H12T . 0.87(2) ?
O10M C10M . 1.391(3) ?
O10M H10M . 0.82(4) ?
C10M H10A . 0.9600 ?
C10M H10B . 0.9600 ?
C10M H10C . 0.9600 ?

loop_
_geom_hbond_atom_site_label_D
_geom_hbond_atom_site_label_H
_geom_hbond_atom_site_label_A
_geom_hbond_site_symmetry_A
_geom_hbond_distance_DH
_geom_hbond_distance_HA
_geom_hbond_distance_DA
_geom_hbond_angle_DHA
_geom_hbond_publ_flag
N10 H10T S11 2_645 0.83(2) 2.50(2) 3.3257(14) 169(2) yes
N11 H11T S12 2_655 0.83(2) 2.49(2) 3.2995(14) 166(2) yes
N12 H12T N1 . 0.87(2) 1.97(2) 2.820(2) 166(2) yes
O3 H3 O10M . 0.79(3) 1.81(3) 2.597(2) 179(3) yes
O10M H10M O3 4_576 0.82(4) 1.95(4) 2.762(2) 168(4) yes

loop_
_geom_torsion_atom_site_label_1
_geom_torsion_atom_site_label_2
_geom_torsion_atom_site_label_3
_geom_torsion_atom_site_label_4
_geom_torsion_site_symmetry_1
_geom_torsion_site_symmetry_2
_geom_torsion_site_symmetry_3
_geom_torsion_site_symmetry_4
_geom_torsion
_geom_torsion_publ_flag
C3 N1 C1 C2 . . . . 0.1(2) ?
N1 C1 C2 N2 . . . . 0.4(2) ?
N1 C1 C2 N3 . . . . 178.05(18) ?
C3 N2 C2 C1 . . . . -0.7(2) ?
C5 N2 C2 C1 . . . . -177.57(17) ?
C3 N2 C2 N3 . . . . -178.43(18) ?
C5 N2 C2 N3 . . . . 4.7(3) ?
O1 N3 C2 C1 . . . . 2.1(3) ?
O2 N3 C2 C1 . . . . -178.9(2) ?
O1 N3 C2 N2 . . . . 179.4(2) ?
O2 N3 C2 N2 . . . . -1.7(3) ?
C1 N1 C3 N2 . . . . -0.6(2) ?
C1 N1 C3 C4 . . . . 179.82(19) ?
C2 N2 C3 N1 . . . . 0.8(2) ?
C5 N2 C3 N1 . . . . 177.90(15) ?
C2 N2 C3 C4 . . . . -179.58(19) ?
C5 N2 C3 C4 . . . . -2.5(3) ?
C3 N2 C5 C6 . . . . -93.8(2) ?
C2 N2 C5 C6 . . . . 82.4(2) ?
N2 C5 C6 O3 . . . . 50.77(19) ?
N2 C5 C6 C7 . . . . 173.29(15) ?
O3 C6 C7 Cl1 . . . . 58.39(18) ?
C5 C6 C7 Cl1 . . . . -64.40(18) ?
C11 N11 C10 N10 . . . . 0.1(2) ?
C11 N11 C10 S10 . . . . 179.23(12) ?
C12 N10 C10 N11 . . . . 5.7(2) ?
C12 N10 C10 S10 . . . . -173.45(12) ?
C10 N11 C11 N12 . . . . -5.7(2) ?
C10 N11 C11 S11 . . . . 175.05(12) ?
C12 N12 C11 N11 . . . . 6.5(2) ?
C12 N12 C11 S11 . . . . -174.24(12) ?
C11 N12 C12 N10 . . . . -1.6(2) ?
C11 N12 C12 S12 . . . . 177.68(12) ?
C10 N10 C12 N12 . . . . -5.0(2) ?
C10 N10 C12 S12 . . . . 175.69(12) ?

_cod_database_fobs_code 2312951
